data_4105868
loop_
_publ_author_name
'Shoji Shinamura'
'Itaru Osaka'
'Eigo Miyazaki'
'Akiko Nakao'
'Masakazu Yamagishi'
'Jun Takeya'
'Kazuo Takimiya'

_publ_section_title
;
 Linear- and Angular-Shaped Naphthodithiophenes: Selective Synthesis,
 Properties, and Application to Organic Field-Effect Transistors
;
_journal_name_full 'Journal of the American Chemical Society'
_journal_page_first 5024
_journal_page_last 5035
_journal_paper_doi 10.1021/ja110973m
_journal_volume 133
_journal_year 2011
_chemical_formula_moiety 'C26 H16 S2'
_chemical_formula_sum 'C26 H16 S2'
_chemical_formula_weight 392.51
_chemical_name_common DPh-NDT4
_chemical_name_systematic
; 
 DPh-NDT4  
;
_space_group_IT_number 14
_symmetry_cell_setting monoclinic
_symmetry_space_group_name_Hall '-P 2ybc'
_symmetry_space_group_name_H-M 'P 1 21/c 1'
_atom_sites_solution_hydrogens geom
_atom_sites_solution_primary direct
_atom_sites_solution_secondary difmap
_audit_creation_method SHELXL-97
_cell_angle_alpha 90.000
_cell_angle_beta 90.954(2)
_cell_angle_gamma 90.000
_cell_formula_units_Z 2
_cell_length_a 9.5175(14)
_cell_length_b 5.8072(8)
_cell_length_c 16.988(2)
_cell_measurement_reflns_used 2190
_cell_measurement_temperature 293(2)
_cell_measurement_theta_max 27.5
_cell_measurement_theta_min 3.7
_cell_volume 938.8(2)
_computing_cell_refinement CRYSTALCLEAR
_computing_data_collection CRYSTALCLEAR
_computing_data_reduction 'teXsan Ver. 1.11'
_computing_structure_refinement 'SHELXL-97 (Sheldrick, 1997)'
_computing_structure_solution 'SHELXS-97 (Sheldrick, 1990)'
_diffrn_ambient_temperature 293(2)
_diffrn_detector_area_resol_mean 14.71
_diffrn_measured_fraction_theta_full 0.976
_diffrn_measured_fraction_theta_max 0.976
_diffrn_measurement_device_type 'Rigaku/MSC Mercury CCD'
_diffrn_measurement_method \w
_diffrn_radiation_monochromator graphite
_diffrn_radiation_source 'fine-focus sealed tube'
_diffrn_radiation_type MoK\a
_diffrn_radiation_wavelength 0.71070
_diffrn_reflns_av_R_equivalents 0.0000
_diffrn_reflns_av_sigmaI/netI 0.0861
_diffrn_reflns_limit_h_max 12
_diffrn_reflns_limit_h_min 0
_diffrn_reflns_limit_k_max 7
_diffrn_reflns_limit_k_min 0
_diffrn_reflns_limit_l_max 21
_diffrn_reflns_limit_l_min -21
_diffrn_reflns_number 2115
_diffrn_reflns_theta_full 27.48
_diffrn_reflns_theta_max 27.48
_diffrn_reflns_theta_min 3.71
_diffrn_standards_number 6786
_exptl_absorpt_coefficient_mu 0.293
_exptl_absorpt_correction_type none
_exptl_crystal_colour Colorless
_exptl_crystal_density_diffrn 1.389
_exptl_crystal_description Platelet
_exptl_crystal_F_000 408
_exptl_crystal_size_max 1.000
_exptl_crystal_size_mid 0.200
_exptl_crystal_size_min 0.050
_refine_diff_density_max 0.342
_refine_diff_density_min -0.333
_refine_diff_density_rms 0.051
_refine_ls_extinction_method none
_refine_ls_goodness_of_fit_ref 0.810
_refine_ls_hydrogen_treatment noref
_refine_ls_matrix_type full
_refine_ls_number_parameters 127
_refine_ls_number_reflns 2115
_refine_ls_number_restraints 0
_refine_ls_restrained_S_all 0.810
_refine_ls_R_factor_all 0.0707
_refine_ls_R_factor_gt 0.0531
_refine_ls_shift/su_max 0.001
_refine_ls_shift/su_mean 0.000
_refine_ls_structure_factor_coef Fsqd
_refine_ls_weighting_details 'calc w=1/[\s^2^(Fo^2^)+(0.1201P)^2^+0.0000P] where P=(Fo^2^+2Fc^2^)/3'
_refine_ls_weighting_scheme calc
_refine_ls_wR_factor_gt 0.1408
_refine_ls_wR_factor_ref 0.1727
_reflns_number_gt 1426
_reflns_number_total 2115
_reflns_threshold_expression >2sigma(I)
_cod_data_source_file ja110973m_si_002_1.cif
_cod_data_source_block DPh-NDT4
_cod_original_sg_symbol_H-M 'P 21/c'
_cod_database_code 4105868

loop_
_symmetry_equiv_pos_as_xyz
'x, y, z'
'-x, y+1/2, -z+1/2'
'-x, -y, -z'
'x, -y-1/2, z-1/2'

loop_
_atom_site_label
_atom_site_type_symbol
_atom_site_fract_x
_atom_site_fract_y
_atom_site_fract_z
_atom_site_U_iso_or_equiv
_atom_site_adp_type
_atom_site_occupancy
_atom_site_symmetry_multiplicity
_atom_site_calc_flag
S1 S 0.07798(5) 0.40888(9) 0.69846(3) 0.0627(3) Uani 1 1 d
C1 C -0.1307(2) 0.2436(3) 0.49845(13) 0.0576(5) Uani 1 1 d
C2 C -0.05653(18) 0.0415(3) 0.47591(12) 0.0529(5) Uani 1 1 d
C3 C -0.0969(2) 0.3629(4) 0.56511(14) 0.0592(5) Uani 1 1 d
C4 C 0.01555(19) 0.2825(3) 0.61319(12) 0.0568(5) Uani 1 1 d
C5 C 0.09187(19) 0.0845(3) 0.59362(12) 0.0536(5) Uani 1 1 d
C6 C 0.1997(2) 0.0397(3) 0.65133(13) 0.0560(5) Uani 1 1 d
C7 C 0.20616(19) 0.1959(3) 0.71122(12) 0.0545(5) Uani 1 1 d
C8 C 0.29809(19) 0.1979(3) 0.78079(11) 0.0536(5) Uani 1 1 d
C9 C 0.3953(2) 0.0219(4) 0.79450(13) 0.0657(6) Uani 1 1 d
C10 C 0.2907(2) 0.3730(4) 0.83732(15) 0.0677(6) Uani 1 1 d
C11 C 0.3760(3) 0.3703(4) 0.90346(15) 0.0756(7) Uani 1 1 d
C12 C 0.4803(2) 0.0215(4) 0.86035(15) 0.0729(6) Uani 1 1 d
C13 C 0.4726(2) 0.1952(4) 0.91585(14) 0.0725(6) Uani 1 1 d
H1 H -0.2080 0.2964 0.4668 0.068 Uiso 1 1 d
H2 H -0.1460 0.4994 0.5783 0.071 Uiso 1 1 d
H3 H 0.2613 -0.0897 0.6478 0.066 Uiso 1 1 d
H4 H 0.4040 -0.0981 0.7570 0.076 Uiso 1 1 d
H5 H 0.2255 0.4940 0.8310 0.084 Uiso 1 1 d
H6 H 0.3717 0.4953 0.9398 0.088 Uiso 1 1 d
H7 H 0.5465 -0.0991 0.8684 0.088 Uiso 1 1 d
H8 H 0.5304 0.1924 0.9624 0.087 Uiso 1 1 d

loop_
_atom_site_aniso_label
_atom_site_aniso_U_11
_atom_site_aniso_U_22
_atom_site_aniso_U_33
_atom_site_aniso_U_23
_atom_site_aniso_U_13
_atom_site_aniso_U_12
S1 0.0642(4) 0.0462(4) 0.0780(5) -0.0061(2) 0.0141(3) 0.0058(2)
C1 0.0484(11) 0.0479(11) 0.0767(13) -0.0005(9) 0.0132(9) 0.0022(8)
C2 0.0440(10) 0.0439(9) 0.0714(12) 0.0000(9) 0.0167(8) -0.0036(8)
C3 0.0526(11) 0.0472(10) 0.0781(14) -0.0027(10) 0.0140(9) 0.0041(9)
C4 0.0527(11) 0.0452(10) 0.0730(13) 0.0016(9) 0.0170(9) 0.0005(8)
C5 0.0459(10) 0.0430(10) 0.0724(13) 0.0005(8) 0.0167(9) -0.0031(7)
C6 0.0474(10) 0.0459(10) 0.0752(13) -0.0013(9) 0.0158(9) 0.0002(8)
C7 0.0490(10) 0.0426(10) 0.0725(12) 0.0004(9) 0.0172(9) -0.0038(7)
C8 0.0488(10) 0.0459(11) 0.0665(12) -0.0006(8) 0.0159(9) -0.0056(8)
C9 0.0694(13) 0.0581(13) 0.0701(14) -0.0048(10) 0.0122(11) 0.0097(10)
C10 0.0611(13) 0.0522(12) 0.0900(16) -0.0157(11) 0.0073(11) 0.0016(10)
C11 0.0691(14) 0.0680(15) 0.0897(17) -0.0224(12) 0.0027(12) -0.0001(11)
C12 0.0696(14) 0.0683(14) 0.0811(16) -0.0030(12) 0.0066(12) 0.0132(11)
C13 0.0610(13) 0.0759(16) 0.0809(15) -0.0074(12) 0.0076(11) -0.0054(11)

loop_
_atom_type_symbol
_atom_type_description
_atom_type_scat_dispersion_real
_atom_type_scat_dispersion_imag
_atom_type_scat_source
C C 0.0033 0.0016 'International Tables Vol C Tables 4.2.6.8 and 6.1.1.4'
H H 0.0000 0.0000 'International Tables Vol C Tables 4.2.6.8 and 6.1.1.4'
S S 0.1246 0.1234 'International Tables Vol C Tables 4.2.6.8 and 6.1.1.4'

loop_
_geom_angle_atom_site_label_1
_geom_angle_atom_site_label_2
_geom_angle_atom_site_label_3
_geom_angle
_geom_angle_site_symmetry_1
_geom_angle_site_symmetry_3
_geom_angle_publ_flag
C4 S1 C7 91.89(9) . . yes
C3 C1 C2 122.09(18) . . yes
C5 C2 C2 117.9(2) 3_556 3_556 yes
C5 C2 C1 122.28(18) 3_556 . yes
C2 C2 C1 119.8(2) 3_556 . yes
C1 C3 C4 118.55(18) . . yes
C5 C4 C3 121.6(2) . . yes
C5 C4 S1 112.10(16) . . yes
C3 C4 S1 126.31(16) . . yes
C4 C5 C2 120.07(19) . 3_556 yes
C4 C5 C6 110.77(18) . . yes
C2 C5 C6 129.16(17) 3_556 . yes
C7 C6 C5 114.42(17) . . yes
C6 C7 C8 128.97(18) . . yes
C6 C7 S1 110.80(16) . . yes
C8 C7 S1 120.18(14) . . yes
C9 C8 C10 117.3(2) . . yes
C9 C8 C7 121.09(18) . . yes
C10 C8 C7 121.65(19) . . yes
C12 C9 C8 121.2(2) . . yes
C11 C10 C8 121.0(2) . . yes
C10 C11 C13 121.0(2) . . yes
C9 C12 C13 121.2(2) . . yes
C11 C13 C12 118.3(2) . . yes

loop_
_geom_bond_atom_site_label_1
_geom_bond_atom_site_label_2
_geom_bond_distance
_geom_bond_site_symmetry_2
_geom_bond_publ_flag
S1 C4 1.721(2) . yes
S1 C7 1.7482(19) . yes
C1 C3 1.362(3) . yes
C1 C2 1.425(3) . yes
C2 C5 1.425(3) 3_556 yes
C2 C2 1.425(4) 3_556 yes
C3 C4 1.415(3) . yes
C4 C5 1.403(3) . yes
C5 C2 1.425(3) 3_556 yes
C5 C6 1.431(3) . yes
C6 C7 1.364(3) . yes
C7 C8 1.459(3) . yes
C8 C9 1.396(3) . yes
C8 C10 1.401(3) . yes
C9 C12 1.369(3) . yes
C10 C11 1.375(3) . yes
C11 C13 1.384(3) . yes
C12 C13 1.384(3) . yes

loop_
_geom_torsion_atom_site_label_1
_geom_torsion_atom_site_label_2
_geom_torsion_atom_site_label_3
_geom_torsion_atom_site_label_4
_geom_torsion
_geom_torsion_site_symmetry_1
_geom_torsion_site_symmetry_4
_geom_torsion_publ_flag
C3 C1 C2 C5 179.76(18) . 3_556 yes
C3 C1 C2 C2 0.3(3) . 3_556 yes
C2 C1 C3 C4 0.0(3) . . yes
C1 C3 C4 C5 0.0(3) . . yes
C1 C3 C4 S1 178.66(15) . . yes
C7 S1 C4 C5 -1.10(15) . . yes
C7 S1 C4 C3 -179.85(19) . . yes
C3 C4 C5 C2 -0.3(3) . 3_556 yes
S1 C4 C5 C2 -179.07(13) . 3_556 yes
C3 C4 C5 C6 179.94(18) . . yes
S1 C4 C5 C6 1.1(2) . . yes
C4 C5 C6 C7 -0.5(2) . . yes
C2 C5 C6 C7 179.68(18) 3_556 . yes
C5 C6 C7 C8 177.22(18) . . yes
C5 C6 C7 S1 -0.3(2) . . yes
C4 S1 C7 C6 0.78(15) . . yes
C4 S1 C7 C8 -176.96(15) . . yes
C6 C7 C8 C9 -1.2(3) . . yes
S1 C7 C8 C9 176.08(15) . . yes
C6 C7 C8 C10 -179.84(19) . . yes
S1 C7 C8 C10 -2.6(3) . . yes
C10 C8 C9 C12 -0.3(3) . . yes
C7 C8 C9 C12 -179.0(2) . . yes
C9 C8 C10 C11 0.0(3) . . yes
C7 C8 C10 C11 178.6(2) . . yes
C8 C10 C11 C13 0.5(4) . . yes
C8 C9 C12 C13 0.2(4) . . yes
C10 C11 C13 C12 -0.6(4) . . yes
C9 C12 C13 C11 0.3(4) . . yes
